data_7706611
loop_
_publ_author_name
'Zhang, Jianfeng'
'Wenzel, Marco'
'Schnaars, Kathleen'
'Hennersdorf, Felix'
'Schwedtmann, Kai'
'M\"arz, Juliane'
'Rossberg, Andr\'e'
'Kaden, Peter'
'Kraus, Florian'
'Stumpf, Thorsten'
'Weigand, Jan J.'

_publ_section_title
;
 Coordination of trivalent lanthanum and cerium, and tetravalent cerium
 and actinides (An = Th(IV), U(IV), Np(IV)) by a 4-phosphoryl
 1<i>H</i>-pyrazol-5-olate ligand in solution and the solid state.
;
_journal_issue 10
_journal_name_full 'Dalton transactions (Cambridge, England : 2003)'
_journal_page_first 3550
_journal_page_last 3558
_journal_paper_doi 10.1039/d1dt00365h
_journal_volume 50
_journal_year 2021
_chemical_formula_moiety 'C68 H96 N8 O16 P4 Th, 0.75(C8 H12 N4), 3(H2 O)'
_chemical_formula_sum 'C74 H111 N11 O19 P4 Th'
_chemical_formula_weight 1814.65
_space_group_crystal_system tetragonal
_space_group_IT_number 85
_space_group_name_Hall '-P 4a'
_space_group_name_H-M_alt 'P 4/n :2'
_atom_sites_solution_hydrogens mixed
_atom_sites_solution_primary dual
_audit_creation_date 2021-02-06
_audit_creation_method
;
Olex2 1.2
(compiled 2018.05.29 svn.r3508 for OlexSys, GUI svn.r5506)
;
_audit_update_record
;
2021-02-06 deposited with the CCDC.	2021-02-12 downloaded from the CCDC.
;
_cell_angle_alpha 90
_cell_angle_beta 90
_cell_angle_gamma 90
_cell_formula_units_Z 2
_cell_length_a 17.74494(4)
_cell_length_b 17.74494(4)
_cell_length_c 13.70378(6)
_cell_measurement_reflns_used 50622
_cell_measurement_temperature 100.0(5)
_cell_measurement_theta_max 76.4530
_cell_measurement_theta_min 3.2280
_cell_volume 4315.09(2)
_computing_cell_refinement 'CrysAlisPro 1.171.38.41 (Rigaku OD, 2015)'
_computing_data_collection 'CrysAlisPro 1.171.38.41 (Rigaku OD, 2015)'
_computing_data_reduction 'CrysAlisPro 1.171.38.41 (Rigaku OD, 2015)'
_computing_molecular_graphics 'Olex2 (Dolomanov et al., 2009)'
_computing_publication_material 'Olex2 (Dolomanov et al., 2009)'
_computing_structure_refinement 'ShelXL (Sheldrick, 2015)'
_computing_structure_solution 'ShelXT (Sheldrick, 2015)'
_diffrn_ambient_environment N~2~
_diffrn_ambient_temperature 100.0(5)
_diffrn_detector 'CCD plate'
_diffrn_detector_area_resol_mean 10.5700
_diffrn_detector_type AtlasS2
_diffrn_measured_fraction_theta_full 1.000
_diffrn_measured_fraction_theta_max 1.000
_diffrn_measurement_details
;
List of Runs (angles in degrees, time in seconds):

  # Type    Start    End  Width  t~exp~   \w     \q     \k     \f   Frames
#--------------------------------------------------------------------------
  1  \w    -61.00  34.00   1.00    3.00    --  -38.50  38.00 -30.00   95
  2  \w    -65.00  32.00   1.00    3.00    --  -38.50  57.00-180.00   97
  3  \w     26.00  56.00   1.00    3.00    --   42.62-125.00-120.00   30
  4  \w     57.00  97.00   1.00    3.00    --   42.62-125.00 -30.00   40
  5  \w     48.00  75.00   1.00   12.00    --  111.00-125.00   0.00   27
  6  \w     81.00 121.00   1.00   12.00    --  111.00-125.00   0.00   40
  7  \w     95.00 121.00   1.00   12.00    --  111.00-125.00 -60.00   26
  8  \w    113.00 142.00   1.00   12.00    --  111.00 -77.00 -60.00   29
  9  \w     95.00 123.00   1.00   12.00    --  111.00 -64.00-128.94   28
 10  \w    103.00 130.00   1.00   12.00    --  111.00 -45.00-150.00   27
 11  \w     87.00 132.00   1.00   12.00    --  111.00 -47.00-127.23   45
 12  \w     88.00 115.00   1.00   12.00    --  111.00  15.00 -60.00   27
 13  \w    134.00 178.00   1.00   12.00    --  111.00  15.00 -30.00   44
 14  \w    147.00 174.00   1.00   12.00    --  111.00  15.00 -60.00   27
 15  \w    144.00 171.00   1.00   12.00    --  111.00  61.00-120.00   27
 16  \w    147.00 177.00   1.00   12.00    --  111.00  77.00-120.00   30
 17  \w    139.00 166.00   1.00   12.00    --  111.00 125.00 -60.00   27
 18  \w    133.00 169.00   1.00   12.00    --  111.00 125.00 -30.00   36
 19  \w    147.00 174.00   1.00   12.00    --  111.00 125.00  60.00   27
 20  \w    138.00 165.00   1.00   12.00    --  111.00 125.00 150.00   27
 21  \w     94.00 134.00   1.00   12.00    --  111.00  45.00 120.00   40
 22  \w    104.00 141.00   1.00   12.00    --  111.00  15.00  90.00   37
 23  \w    142.00 169.00   1.00   12.00    --  111.00  30.00  30.00   27
 24  \w    111.00 174.00   1.00   12.00    --  111.00  30.00   0.00   63
 25  \w    110.00 137.00   1.00   12.00    --  111.00  61.00-120.00   27
 26  \w    135.00 177.00   1.00   12.00    --  111.00  77.00-180.00   42
 27  \w    121.00 149.00   1.00   12.00    --  111.00 125.00-150.00   28
 28  \w     95.00 121.00   1.00   12.00    --  111.00 125.00 -60.00   26
 29  \w     91.00 118.00   1.00   12.00    --  111.00  77.00-120.00   27
 30  \w     98.00 132.00   1.00   12.00    --  111.00  45.00 -90.00   34
 31  \w     90.00 137.00   1.00   12.00    --  111.00  45.00-180.00   47
 32  \w     82.00 107.00   1.00   12.00    --  111.00  77.00-150.00   25
 33  \w     67.00  92.00   1.00   12.00    --  111.00  15.00-150.00   25
 34  \w     68.00 176.00   1.00   12.00    --  111.00  15.00 -90.00  108
 35  \w     87.00 114.00   1.00   12.00    --  111.00 -45.00   0.00   27
 36  \w     75.00 107.00   1.00   12.00    --  111.00 -94.00  30.00   32
 37  \w     85.00 121.00   1.00   12.00    --  111.00-125.00  60.00   36
 38  \w     96.00 121.00   1.00   12.00    --  111.00-125.00 120.00   25
 39  \w     96.00 141.00   1.00   12.00    --  111.00 -77.00 150.00   45
 40  \w    120.00 153.00   1.00   12.00    --  111.00 -15.00 150.00   33
 41  \w     91.00 118.00   1.00   12.00    --  111.00 -61.00 120.00   27
 42  \w     81.00 108.00   1.00   12.00    --  111.00 -77.00 120.00   27
 43  \w     89.00 119.00   1.00   12.00    --  111.00-125.00 150.00   30
 44  \w     78.00 104.00   1.00   12.00    --  111.00 -94.00 120.00   26
 45  \w     78.00 109.00   1.00   12.00    --  111.00 -94.00  60.00   31
 46  \w     68.00 101.00   1.00   12.00    --  111.00 -94.00 150.00   33
 47  \w     64.00  91.00   1.00   12.00    --  111.00 -61.00  90.00   27
 48  \w     58.00  85.00   1.00   12.00    --  111.00 -77.00 150.00   27
 49  \w     49.00  74.00   1.00   12.00    --  111.00-125.00 120.00   25
 50  \w     39.00  64.00   1.00   12.00    --  111.00 -77.00 120.00   25
 51  \w     37.00  64.00   1.00   12.00    --  111.00 -94.00 150.00   27
 52  \w     40.00 114.00   1.00   12.00    --  111.00 -51.00 174.60   74
 53  \w     72.00  99.00   1.00   12.00    --  111.00  15.00  90.00   27
 54  \w     86.00 112.00   1.00   12.00    --  111.00  55.00  26.00   26
 55  \w     50.00  77.00   1.00   12.00    --  111.00 -30.00 -30.00   27
 56  \w     65.00 114.00   1.00   12.00    --  111.00 -61.00 -30.00   49
 57  \w     75.00 103.00   1.00   12.00    --  111.00 -94.00-120.00   28
 58  \w     94.00 121.00   1.00   12.00    --  111.00-125.00-180.00   27
 59  \w     68.00 121.00   1.00   12.00    --  111.00-125.00-120.00   53
 60  \w     62.00 101.00   1.00   12.00    --  111.00 -94.00   0.00   39
 61  \w     67.00  94.00   1.00   12.00    --  111.00 -61.00   0.00   27
 62  \w     54.00 139.00   1.00   12.00    --  111.00 -61.00  30.00   85
 63  \w     62.00 117.00   1.00   12.00    --  111.00-125.00  30.00   55
 64  \w     48.00  73.00   1.00   12.00    --  111.00-125.00 -60.00   25
 65  \w     45.00 108.00   1.00   12.00    --  111.00-125.00 -30.00   63
 66  \w     52.00 109.00   1.00   12.00    --  111.00-125.00 -90.00   57
 67  \w     58.00  85.00   1.00   12.00    --  111.00-125.00-180.00   27
 68  \w     50.00  84.00   1.00   12.00    --  111.00 -47.00-127.23   34
 69  \w     40.00  66.00   1.00   12.00    --  111.00 -77.00 -60.00   26
 70  \w     40.00  67.00   1.00   12.00    --  111.00 -77.00 -30.00   27
 71  \w     42.00  67.00   1.00   12.00    --  111.00 -45.00   0.00   25
 72  \w     39.00  96.00   1.00   12.00    --  111.00 -30.00   0.00   57
 73  \w     42.00  93.00   1.00   12.00    --  111.00 -22.00  96.01   51
 74  \w     31.00  56.00   1.00   12.00    --  111.00 -94.00   0.00   25
 75  \w     32.00  64.00   1.00   12.00    --  111.00 -94.00  30.00   32
 76  \w     30.00  81.00   1.00   12.00    --  111.00 -94.00 -30.00   51
 77  \w   -109.00 -14.00   1.00    3.00    --  -38.50 -57.00  30.00   95
;
_diffrn_measurement_device 'four-circle diffractometer'
_diffrn_measurement_device_type 'SuperNova, Dual, Cu at zero, AtlasS2'
_diffrn_measurement_method '\w scans'
_diffrn_orient_matrix_type 'CrysAlisPro convention (1999,Acta A55,543-557)'
_diffrn_orient_matrix_UB_11 0.0679247000
_diffrn_orient_matrix_UB_12 -0.0403412000
_diffrn_orient_matrix_UB_13 -0.0467081000
_diffrn_orient_matrix_UB_21 -0.0159085000
_diffrn_orient_matrix_UB_22 0.0404216000
_diffrn_orient_matrix_UB_23 -0.0973206000
_diffrn_orient_matrix_UB_31 0.0517169000
_diffrn_orient_matrix_UB_32 0.0653762000
_diffrn_orient_matrix_UB_33 0.0313190000
_diffrn_radiation_monochromator mirror
_diffrn_radiation_probe x-ray
_diffrn_radiation_type CuK\a
_diffrn_radiation_wavelength 1.54184
_diffrn_reflns_av_R_equivalents 0.0339
_diffrn_reflns_av_unetI/netI 0.0135
_diffrn_reflns_Laue_measured_fraction_full 1.000
_diffrn_reflns_Laue_measured_fraction_max 1.000
_diffrn_reflns_limit_h_max 22
_diffrn_reflns_limit_h_min -22
_diffrn_reflns_limit_k_max 22
_diffrn_reflns_limit_k_min -21
_diffrn_reflns_limit_l_max 17
_diffrn_reflns_limit_l_min -17
_diffrn_reflns_number 82081
_diffrn_reflns_point_group_measured_fraction_full 1.000
_diffrn_reflns_point_group_measured_fraction_max 1.000
_diffrn_reflns_theta_full 67.684
_diffrn_reflns_theta_max 76.813
_diffrn_reflns_theta_min 3.225
_diffrn_source 'micro-focus sealed X-ray tube'
_diffrn_source_type 'SuperNova (Cu) X-ray Source'
_exptl_absorpt_coefficient_mu 6.856
_exptl_absorpt_correction_T_max 1.00000
_exptl_absorpt_correction_T_min 0.85654
_exptl_absorpt_correction_type multi-scan
_exptl_absorpt_process_details
;
CrysAlisPro 1.171.38.41 (Rigaku Oxford Diffraction, 2015)
Empirical absorption correction using spherical harmonics,
 implemented in SCALE3 ABSPACK scaling algorithm.
;
_exptl_crystal_colour 'clear yellowish colourless'
_exptl_crystal_colour_lustre clear
_exptl_crystal_colour_modifier yellowish
_exptl_crystal_colour_primary colourless
_exptl_crystal_density_diffrn 1.397
_exptl_crystal_description block
_exptl_crystal_F_000 1868
_exptl_crystal_size_max 0.094
_exptl_crystal_size_mid 0.07
_exptl_crystal_size_min 0.056
_refine_diff_density_max 0.630
_refine_diff_density_min -0.773
_refine_diff_density_rms 0.052
_refine_ls_extinction_method none
_refine_ls_goodness_of_fit_ref 1.087
_refine_ls_hydrogen_treatment mixed
_refine_ls_matrix_type full
_refine_ls_number_parameters 323
_refine_ls_number_reflns 4563
_refine_ls_number_restraints 64
_refine_ls_restrained_S_all 1.088
_refine_ls_R_factor_all 0.0192
_refine_ls_R_factor_gt 0.0188
_refine_ls_shift/su_max 0.003
_refine_ls_shift/su_mean 0.000
_refine_ls_structure_factor_coef Fsqd
_refine_ls_weighting_details 'w=1/[\s^2^(Fo^2^)+(0.0230P)^2^+3.2413P] where P=(Fo^2^+2Fc^2^)/3'
_refine_ls_weighting_scheme calc
_refine_ls_wR_factor_gt 0.0479
_refine_ls_wR_factor_ref 0.0483
_reflns_Friedel_coverage 0.000
_reflns_number_gt 4488
_reflns_number_total 4563
_reflns_threshold_expression 'I > 2\s(I)'
_cod_data_source_file d1dt00365h2.cif
_cod_data_source_block 7_CCDC1
_cod_depositor_comments 'Adding full bibliography for 7706609--7706617.cif.'
_cod_original_cell_volume 4315.09(3)
_cod_original_sg_symbol_H-M 'P 4/n'
_cod_database_code 7706611
_shelx_shelxl_version_number 2016/6
_chemical_oxdiff_formula 'C H N O P Th'
_shelx_space_group_comment
;
The symmetry employed for this shelxl refinement is uniquely defined
by the following loop, which should always be used as a source of
symmetry information in preference to the above space-group names.
They are only intended as comments.
;
_reflns_odcompleteness_completeness 100.00
_reflns_odcompleteness_iscentric 1
_reflns_odcompleteness_theta 66.97
_olex2_refinement_description
;
1. Fixed Uiso
 At 1.2 times of:
  All C(H) groups
 At 1.5 times of:
  All C(H,H,H) groups, All O(H,H) groups
2. Restrained distances
 H5BA-N2
 2 with sigma of 0.02
 C18-H18C_$1 = C18-H18B_$1 = C18-H18A_$1
 0.96 with sigma of 0.001
 H18C-H18B \\sim H18B-H18A \\sim H18C-H18A
 with sigma of 0.01
3. Uiso/Uaniso restraints and constraints
N4 \\sim C21 \\sim C20 \\sim N5 \\sim C23 \\sim C22: within 2A with sigma of
0.01 and sigma for terminal atoms of 0.02
4. Same fragment restrains
{N4, C21, C20} sigma for 1-2: 0.02, 1-3: 0.02
{N5, C23, C22} sigma for 1-2: 0.02, 1-3: 0.02
as
{N3, C19, C18}
5. Others
 Fixed Sof: H18A(0.25) H18B(0.25) H18C(0.25) O5B(0.5) H5BA(0.5) H5BB(0.5)
 O5A(0.25) H5AA(0.25) H5AB(0.25) N5(0.25) C23(0.25) C22(0.25) H22A(0.25)
 H22B(0.25) H22C(0.25) N4(0.25) C21(0.25) C20(0.25) H20A(0.25) H20B(0.25)
 H20C(0.25)
6.a Free rotating group:
 O5B(H5BA,H5BB), O5A(H5AA,H5AB)
6.b Ternary CH refined with riding coordinates:
 C12(H12), C15(H15)
6.c Aromatic/amide H refined with riding coordinates:
 C6(H6), C7(H7), C9(H9), C10(H10)
6.d Idealised Me refined with riding coordinates:
 C22(H22A,H22B,H22C)
6.e Idealised Me refined as rotating group:
 C0AA(H0AA,H0AB,H0AC), C11(H11A,H11B,H11C), C13(H13A,H13B,H13C), C14(H14A,H14B,
 H14C), C16(H16A,H16B,H16C), C17(H17A,H17B,H17C), C20(H20A,H20B,H20C)
;
_olex2_submission_special_instructions 'No special instructions were received'
_oxdiff_exptl_absorpt_empirical_details
;
Empirical correction (ABSPACK) includes:
- Absorption correction using spherical harmonics
- Frame scaling
;
_oxdiff_exptl_absorpt_empirical_full_max 1.539
_oxdiff_exptl_absorpt_empirical_full_min 0.825

loop_
_space_group_symop_operation_xyz
'x, y, z'
'-x+1/2, -y+1/2, z'
'-y+1/2, x, z'
'y, -x+1/2, z'
'-x, -y, -z'
'x-1/2, y-1/2, -z'
'y-1/2, -x, -z'
'-y, x-1/2, -z'

loop_
_atom_site_label
_atom_site_type_symbol
_atom_site_fract_x
_atom_site_fract_y
_atom_site_fract_z
_atom_site_U_iso_or_equiv
_atom_site_adp_type
_atom_site_occupancy
_atom_site_site_symmetry_order
_atom_site_calc_flag
_atom_site_refinement_flags_posn
_atom_site_refinement_flags_adp
_atom_site_refinement_flags_occupancy
_atom_site_disorder_assembly
_atom_site_disorder_group
Th1 Th 0.750000 0.750000 0.61983(2) 0.02116(5) Uani 1 4 d S T P . .
P1 P 0.65707(3) 0.57812(3) 0.71532(4) 0.02690(10) Uani 1 1 d . . . . .
O1 O 0.75349(7) 0.63799(7) 0.52752(10) 0.0262(3) Uani 1 1 d . . . . .
O2 O 0.67684(7) 0.66040(7) 0.71489(10) 0.0280(3) Uani 1 1 d . . . . .
O3 O 0.69525(8) 0.53117(8) 0.79832(11) 0.0351(3) Uani 1 1 d . . . . .
O4 O 0.57100(7) 0.56539(8) 0.73749(11) 0.0310(3) Uani 1 1 d . . . . .
N1 N 0.73917(9) 0.51709(9) 0.46409(14) 0.0303(3) Uani 1 1 d . . . . .
N2 N 0.70632(10) 0.44851(9) 0.48954(16) 0.0385(4) Uani 1 1 d D . . . .
C0AA C 0.63520(14) 0.39802(13) 0.6277(2) 0.0487(7) Uani 1 1 d . . . . .
H0AA H 0.584108 0.412783 0.640548 0.073 Uiso 1 1 calc GR . . . .
H0AB H 0.660504 0.388085 0.688273 0.073 Uiso 1 1 calc GR . . . .
H0AC H 0.635461 0.353328 0.588226 0.073 Uiso 1 1 calc GR . . . .
C1 C 0.72749(10) 0.57063(10) 0.53447(15) 0.0256(4) Uani 1 1 d . . . . .
C1AA C 0.77795(11) 0.52407(11) 0.37421(15) 0.0294(4) Uani 1 1 d . . . . .
C2 C 0.68495(11) 0.53548(11) 0.60788(16) 0.0286(4) Uani 1 1 d . . . . .
C3 C 0.67487(11) 0.45995(11) 0.57498(19) 0.0349(5) Uani 1 1 d . . . . .
C6 C 0.83862(12) 0.57376(12) 0.36525(16) 0.0320(4) Uani 1 1 d . . . . .
H6 H 0.852968 0.603867 0.417603 0.038 Uiso 1 1 calc R . . . .
C7 C 0.87730(12) 0.57768(12) 0.27719(16) 0.0355(4) Uani 1 1 d . . . . .
H7 H 0.917394 0.611104 0.271090 0.043 Uiso 1 1 calc R . . . .
C8 C 0.85753(13) 0.53282(13) 0.19792(17) 0.0393(5) Uani 1 1 d . . . . .
C9 C 0.79657(14) 0.48466(14) 0.20832(17) 0.0419(5) Uani 1 1 d . . . . .
H9 H 0.782225 0.454572 0.155954 0.050 Uiso 1 1 calc R . . . .
C10 C 0.75641(12) 0.48029(12) 0.29505(17) 0.0357(4) Uani 1 1 d . . . . .
H10 H 0.715212 0.448137 0.300104 0.043 Uiso 1 1 calc R . . . .
C11 C 0.90227(19) 0.5362(2) 0.10439(19) 0.0593(7) Uani 1 1 d . . . . .
H11A H 0.902623 0.587040 0.080297 0.089 Uiso 1 1 calc GR . . . .
H11B H 0.879614 0.503709 0.056721 0.089 Uiso 1 1 calc GR . . . .
H11C H 0.953051 0.520152 0.116644 0.089 Uiso 1 1 calc GR . . . .
C12 C 0.68041(14) 0.54585(16) 0.90182(18) 0.0447(5) Uani 1 1 d . . . . .
H12 H 0.631247 0.570405 0.908924 0.054 Uiso 1 1 calc R . . . .
C13 C 0.74096(17) 0.59686(18) 0.9399(2) 0.0607(7) Uani 1 1 d . . . . .
H13A H 0.789133 0.572987 0.932141 0.091 Uiso 1 1 calc GR . . . .
H13B H 0.732194 0.606880 1.007802 0.091 Uiso 1 1 calc GR . . . .
H13C H 0.740324 0.643384 0.904160 0.091 Uiso 1 1 calc GR . . . .
C14 C 0.6787(2) 0.4698(2) 0.9510(2) 0.0674(9) Uani 1 1 d . . . . .
H14A H 0.639241 0.439756 0.922968 0.101 Uiso 1 1 calc GR . . . .
H14B H 0.669448 0.476295 1.019499 0.101 Uiso 1 1 calc GR . . . .
H14C H 0.726225 0.445021 0.941772 0.101 Uiso 1 1 calc GR . . . .
C15 C 0.51242(11) 0.61366(13) 0.6947(2) 0.0413(5) Uani 1 1 d . . . . .
H15 H 0.533037 0.664075 0.682962 0.050 Uiso 1 1 calc R . . . .
C16 C 0.48669(15) 0.5802(2) 0.6003(2) 0.0666(9) Uani 1 1 d . . . . .
H16A H 0.528253 0.578210 0.555567 0.100 Uiso 1 1 calc GR . . . .
H16B H 0.447272 0.610781 0.573223 0.100 Uiso 1 1 calc GR . . . .
H16C H 0.468035 0.530188 0.611601 0.100 Uiso 1 1 calc GR . . . .
C17 C 0.45007(13) 0.61846(16) 0.7693(2) 0.0506(6) Uani 1 1 d . . . . .
H17A H 0.429679 0.569110 0.780504 0.076 Uiso 1 1 calc GR . . . .
H17B H 0.411056 0.651134 0.745517 0.076 Uiso 1 1 calc GR . . . .
H17C H 0.469804 0.638210 0.829299 0.076 Uiso 1 1 calc GR . . . .
N3 N 0.750000 0.750000 0.1239(5) 0.168(6) Uani 1 4 d DS T P . .
C19 C 0.750000 0.750000 0.2034(5) 0.0751(19) Uani 1 4 d DS T P . .
C18 C 0.750000 0.750000 0.3056(4) 0.0444(10) Uani 1 4 d DS T P . .
H18A H 0.737(4) 0.6988(11) 0.321(7) 0.067 Uiso 0.25 1 d DR . . A -1
H18B H 0.713(2) 0.780(3) 0.339(4) 0.067 Uiso 0.25 1 d DR . . B -1
H18C H 0.7962(15) 0.759(4) 0.340(4) 0.067 Uiso 0.25 1 d DR . . C -1
O5B O 0.6934(3) 0.3070(2) 0.3782(3) 0.0421(9) Uani 0.5 1 d . . . D 1
H5BA H 0.699467 0.347171 0.411090 0.063 Uiso 0.5 1 d DG . . D 1
H5BB H 0.730123 0.279072 0.394756 0.063 Uiso 0.5 1 d G . . D 1
O5A O 0.8024(6) 0.2048(5) 0.4369(11) 0.071(3) Uani 0.25 1 d . . . E 2
H5AA H 0.800401 0.206487 0.374972 0.107 Uiso 0.25 1 d G . . E 2
H5AB H 0.801622 0.158035 0.450374 0.107 Uiso 0.25 1 d G . . E 2
N5 N 0.6704(10) 0.2874(10) 0.9531(13) 0.113(5) Uani 0.25 1 d D U . F -2
C23 C 0.7137(10) 0.2637(12) 0.9028(13) 0.092(4) Uani 0.25 1 d D U . F -2
C22 C 0.758(2) 0.236(2) 0.831(2) 0.090(6) Uani 0.25 1 d D U . F -2
H22A H 0.736543 0.248132 0.768541 0.135 Uiso 0.25 1 calc R . . F -2
H22B H 0.760947 0.181779 0.837140 0.135 Uiso 0.25 1 calc R . . F -2
H22C H 0.807481 0.256868 0.835780 0.135 Uiso 0.25 1 calc R . . F -2
N4 N 0.8126(10) 0.3344(10) 0.9432(13) 0.110(5) Uani 0.25 1 d D U . G -1
C21 C 0.7867(11) 0.2935(12) 0.8906(13) 0.089(4) Uani 0.25 1 d D U . G -1
C20 C 0.772(2) 0.243(2) 0.818(2) 0.106(6) Uani 0.25 1 d D U . G -1
H20A H 0.721689 0.224672 0.824321 0.159 Uiso 0.25 1 calc GR . . G -1
H20B H 0.806915 0.201418 0.823310 0.159 Uiso 0.25 1 calc GR . . G -1
H20C H 0.778527 0.266939 0.755952 0.159 Uiso 0.25 1 calc GR . . G -1

loop_
_atom_site_aniso_label
_atom_site_aniso_U_11
_atom_site_aniso_U_22
_atom_site_aniso_U_33
_atom_site_aniso_U_23
_atom_site_aniso_U_13
_atom_site_aniso_U_12
Th1 0.01617(5) 0.01617(5) 0.03114(7) 0.000 0.000 0.000
P1 0.0198(2) 0.0226(2) 0.0383(3) 0.00607(18) 0.00243(17) -0.00069(16)
O1 0.0274(6) 0.0154(6) 0.0359(7) -0.0015(5) 0.0048(5) -0.0016(5)
O2 0.0235(6) 0.0248(6) 0.0356(7) 0.0008(5) 0.0043(5) -0.0011(5)
O3 0.0281(7) 0.0349(7) 0.0423(8) 0.0117(6) 0.0020(6) 0.0033(6)
O4 0.0210(6) 0.0263(6) 0.0456(8) 0.0096(6) 0.0042(6) 0.0000(5)
N1 0.0235(7) 0.0188(7) 0.0486(10) -0.0065(7) 0.0044(7) -0.0018(6)
N2 0.0274(8) 0.0197(8) 0.0683(13) -0.0068(8) 0.0087(8) -0.0055(6)
C0AA 0.0357(12) 0.0240(10) 0.086(2) 0.0037(11) 0.0162(12) -0.0051(9)
C1 0.0177(8) 0.0208(8) 0.0384(10) 0.0001(7) -0.0019(7) 0.0015(6)
C1AA 0.0230(9) 0.0233(9) 0.0420(11) -0.0033(7) -0.0014(7) 0.0059(7)
C2 0.0196(8) 0.0196(8) 0.0465(11) 0.0031(7) 0.0012(7) -0.0003(7)
C3 0.0223(9) 0.0197(9) 0.0628(14) -0.0007(9) 0.0050(9) -0.0017(7)
C6 0.0277(9) 0.0271(9) 0.0412(11) -0.0038(8) 0.0012(8) 0.0011(8)
C7 0.0328(10) 0.0326(10) 0.0411(11) 0.0033(8) 0.0022(9) 0.0045(8)
C8 0.0408(12) 0.0421(12) 0.0349(11) 0.0038(9) -0.0051(9) 0.0123(9)
C9 0.0438(12) 0.0425(12) 0.0394(11) -0.0057(9) -0.0153(10) 0.0107(10)
C10 0.0282(9) 0.0305(10) 0.0482(12) -0.0050(9) -0.0107(9) 0.0051(8)
C11 0.0681(19) 0.074(2) 0.0358(12) 0.0038(12) 0.0011(12) 0.0058(15)
C12 0.0370(12) 0.0553(15) 0.0420(12) 0.0107(11) 0.0015(10) 0.0077(10)
C13 0.0546(16) 0.0684(19) 0.0590(17) -0.0051(14) -0.0123(13) 0.0066(14)
C14 0.071(2) 0.075(2) 0.0560(17) 0.0313(16) 0.0029(15) -0.0024(16)
C15 0.0220(9) 0.0311(10) 0.0709(16) 0.0177(10) 0.0004(10) 0.0013(8)
C16 0.0319(13) 0.119(3) 0.0488(15) 0.0226(17) 0.0015(11) 0.0136(15)
C17 0.0271(11) 0.0521(14) 0.0726(17) -0.0156(13) 0.0015(11) 0.0052(10)
N3 0.230(9) 0.230(9) 0.045(4) 0.000 0.000 0.000
C19 0.090(3) 0.090(3) 0.045(3) 0.000 0.000 0.000
C18 0.0423(15) 0.0423(15) 0.049(3) 0.000 0.000 0.000
O5B 0.045(2) 0.0226(18) 0.058(2) -0.0082(17) -0.005(2) -0.0006(14)
O5A 0.050(5) 0.027(4) 0.136(11) 0.019(6) -0.033(7) -0.008(3)
N5 0.103(11) 0.128(12) 0.107(11) 0.032(10) 0.018(9) -0.006(10)
C23 0.083(7) 0.110(9) 0.084(7) 0.031(7) 0.019(6) -0.003(8)
C22 0.082(11) 0.120(12) 0.068(8) 0.028(8) 0.041(8) 0.010(9)
N4 0.102(10) 0.125(12) 0.103(11) 0.034(10) -0.026(9) -0.016(9)
C21 0.080(7) 0.107(9) 0.081(7) 0.029(6) 0.004(6) 0.011(8)
C20 0.100(12) 0.126(12) 0.092(11) 0.022(11) 0.004(10) 0.009(11)

loop_
_atom_type_symbol
_atom_type_description
_atom_type_scat_dispersion_real
_atom_type_scat_dispersion_imag
_atom_type_scat_source
C C 0.0181 0.0091 'International Tables Vol C Tables 4.2.6.8 and 6.1.1.4'
H H 0.0000 0.0000 'International Tables Vol C Tables 4.2.6.8 and 6.1.1.4'
N N 0.0311 0.0180 'International Tables Vol C Tables 4.2.6.8 and 6.1.1.4'
O O 0.0492 0.0322 'International Tables Vol C Tables 4.2.6.8 and 6.1.1.4'
P P 0.2955 0.4335 'International Tables Vol C Tables 4.2.6.8 and 6.1.1.4'
Th Th -4.1491 12.3296 'International Tables Vol C Tables 4.2.6.8 and 6.1.1.4'

loop_
_exptl_crystal_face_index_h
_exptl_crystal_face_index_k
_exptl_crystal_face_index_l
_exptl_crystal_face_perp_dist
-1 0 5 0.0354
1 0 -5 0.0434
4 5 0 0.0299
-4 -5 0 0.0259
4 -5 0 0.0328
-4 5 0 0.0228

loop_
_geom_angle_atom_site_label_1
_geom_angle_atom_site_label_2
_geom_angle_atom_site_label_3
_geom_angle
_geom_angle_site_symmetry_1
_geom_angle_site_symmetry_3
_geom_angle_publ_flag
O1 Th1 O1 73.25(3) 4_565 2_665 ?
O1 Th1 O1 115.07(6) 4_565 3_655 ?
O1 Th1 O1 73.25(3) 2_665 3_655 ?
O1 Th1 O1 73.26(3) 4_565 . ?
O1 Th1 O1 115.07(6) 2_665 . ?
O1 Th1 O1 73.25(3) 3_655 . ?
O1 Th1 O2 75.53(4) 3_655 3_655 ?
O1 Th1 O2 145.60(4) 4_565 3_655 ?
O1 Th1 O2 145.60(4) 3_655 4_565 ?
O1 Th1 O2 75.53(4) . . ?
O1 Th1 O2 79.64(5) 3_655 2_665 ?
O1 Th1 O2 145.60(4) 2_665 . ?
O1 Th1 O2 75.53(4) 4_565 4_565 ?
O1 Th1 O2 139.04(4) 4_565 2_665 ?
O1 Th1 O2 79.64(5) . 3_655 ?
O1 Th1 O2 139.04(4) 3_655 . ?
O1 Th1 O2 145.60(4) . 2_665 ?
O1 Th1 O2 79.64(5) 2_665 4_565 ?
O1 Th1 O2 139.04(4) . 4_565 ?
O1 Th1 O2 75.53(4) 2_665 2_665 ?
O1 Th1 O2 79.64(5) 4_565 . ?
O1 Th1 O2 139.04(4) 2_665 3_655 ?
O2 Th1 O2 115.20(7) 3_655 4_565 ?
O2 Th1 O2 73.31(3) 2_665 3_655 ?
O2 Th1 O2 115.20(7) 2_665 . ?
O2 Th1 O2 73.31(3) 4_565 . ?
O2 Th1 O2 73.31(3) 3_655 . ?
O2 Th1 O2 73.31(3) 2_665 4_565 ?
O2 P1 O3 114.81(9) . . ?
O2 P1 O4 111.54(8) . . ?
O2 P1 C2 110.83(9) . . ?
O3 P1 O4 101.74(8) . . ?
O3 P1 C2 105.21(9) . . ?
O4 P1 C2 112.31(9) . . ?
C1 O1 Th1 137.34(12) . . ?
P1 O2 Th1 139.70(8) . . ?
C12 O3 P1 122.08(14) . . ?
C15 O4 P1 121.75(12) . . ?
N2 N1 C1AA 119.81(16) . . ?
C1 N1 N2 111.48(17) . . ?
C1 N1 C1AA 128.71(16) . . ?
C3 N2 N1 105.42(16) . . ?
H0AA C0AA H0AB 109.5 . . ?
H0AA C0AA H0AC 109.5 . . ?
H0AB C0AA H0AC 109.5 . . ?
C3 C0AA H0AA 109.5 . . ?
C3 C0AA H0AB 109.5 . . ?
C3 C0AA H0AC 109.5 . . ?
O1 C1 N1 122.60(18) . . ?
O1 C1 C2 131.26(18) . . ?
N1 C1 C2 106.14(16) . . ?
C6 C1AA N1 120.40(18) . . ?
C10 C1AA N1 119.80(19) . . ?
C10 C1AA C6 119.8(2) . . ?
C1 C2 P1 124.76(15) . . ?
C1 C2 C3 104.98(18) . . ?
C3 C2 P1 130.20(16) . . ?
N2 C3 C0AA 121.2(2) . . ?
N2 C3 C2 111.97(18) . . ?
C2 C3 C0AA 126.8(2) . . ?
C1AA C6 H6 120.4 . . ?
C7 C6 C1AA 119.2(2) . . ?
C7 C6 H6 120.4 . . ?
C6 C7 H7 119.2 . . ?
C6 C7 C8 121.6(2) . . ?
C8 C7 H7 119.2 . . ?
C7 C8 C11 120.5(2) . . ?
C9 C8 C7 118.0(2) . . ?
C9 C8 C11 121.5(2) . . ?
C8 C9 H9 119.2 . . ?
C8 C9 C10 121.6(2) . . ?
C10 C9 H9 119.2 . . ?
C1AA C10 C9 119.8(2) . . ?
C1AA C10 H10 120.1 . . ?
C9 C10 H10 120.1 . . ?
C8 C11 H11A 109.5 . . ?
C8 C11 H11B 109.5 . . ?
C8 C11 H11C 109.5 . . ?
H11A C11 H11B 109.5 . . ?
H11A C11 H11C 109.5 . . ?
H11B C11 H11C 109.5 . . ?
O3 C12 H12 109.6 . . ?
O3 C12 C13 108.4(2) . . ?
O3 C12 C14 106.1(2) . . ?
C13 C12 H12 109.6 . . ?
C13 C12 C14 113.5(2) . . ?
C14 C12 H12 109.6 . . ?
C12 C13 H13A 109.5 . . ?
C12 C13 H13B 109.5 . . ?
C12 C13 H13C 109.5 . . ?
H13A C13 H13B 109.5 . . ?
H13A C13 H13C 109.5 . . ?
H13B C13 H13C 109.5 . . ?
C12 C14 H14A 109.5 . . ?
C12 C14 H14B 109.5 . . ?
C12 C14 H14C 109.5 . . ?
H14A C14 H14B 109.5 . . ?
H14A C14 H14C 109.5 . . ?
H14B C14 H14C 109.5 . . ?
O4 C15 H15 109.5 . . ?
O4 C15 C16 109.3(2) . . ?
O4 C15 C17 106.4(2) . . ?
C16 C15 H15 109.5 . . ?
C16 C15 C17 112.6(2) . . ?
C17 C15 H15 109.5 . . ?
C15 C16 H16A 109.5 . . ?
C15 C16 H16B 109.5 . . ?
C15 C16 H16C 109.5 . . ?
H16A C16 H16B 109.5 . . ?
H16A C16 H16C 109.5 . . ?
H16B C16 H16C 109.5 . . ?
C15 C17 H17A 109.5 . . ?
C15 C17 H17B 109.5 . . ?
C15 C17 H17C 109.5 . . ?
H17A C17 H17B 109.5 . . ?
H17A C17 H17C 109.5 . . ?
H17B C17 H17C 109.5 . . ?
N3 C19 C18 180.0 . . ?
C19 C18 H18A 103(6) . . ?
C19 C18 H18A 103(6) . 4_565 ?
C19 C18 H18B 119(4) . 4_565 ?
C19 C18 H18B 119(4) . . ?
C19 C18 H18C 119(4) . . ?
C19 C18 H18C 119(4) . 4_565 ?
H18A C18 H18A 87(2) . 4_565 ?
H18A C18 H18B 132(6) . 4_565 ?
H18A C18 H18B 105(3) . . ?
H18A C18 H18C 105(3) . . ?
H18A C18 H18C 29(4) . 4_565 ?
H18B C18 H18A 105(3) 4_565 4_565 ?
H18B C18 H18A 28(3) . 4_565 ?
H18B C18 H18B 77(3) . 4_565 ?
H18B C18 H18C 110(6) . 4_565 ?
H18B C18 H18C 105(3) . . ?
H18C C18 H18A 132(6) . 4_565 ?
H18C C18 H18A 105(3) 4_565 4_565 ?
H18C C18 H18B 105(3) 4_565 4_565 ?
H18C C18 H18B 35(3) . 4_565 ?
H18C C18 H18C 76(3) . 4_565 ?
H5BA O5B H5BB 104.5 . . ?
H5AA O5A H5AB 104.5 . . ?
N5 C23 C22 171(3) . . ?
C23 C22 H22A 109.5 . . ?
C23 C22 H22B 109.5 . . ?
C23 C22 H22C 109.5 . . ?
H22A C22 H22B 109.5 . . ?
H22A C22 H22C 109.5 . . ?
H22B C22 H22C 109.5 . . ?
N4 C21 C20 166(3) . . ?
C21 C20 H20A 109.5 . . ?
C21 C20 H20B 109.5 . . ?
C21 C20 H20C 109.5 . . ?
H20A C20 H20B 109.5 . . ?
H20A C20 H20C 109.5 . . ?
H20B C20 H20C 109.5 . . ?

loop_
_geom_bond_atom_site_label_1
_geom_bond_atom_site_label_2
_geom_bond_distance
_geom_bond_site_symmetry_2
_geom_bond_publ_flag
Th1 O1 2.3567(12) 4_565 ?
Th1 O1 2.3567(12) 2_665 ?
Th1 O1 2.3567(12) 3_655 ?
Th1 O1 2.3568(12) . ?
Th1 O2 2.4311(13) 3_655 ?
Th1 O2 2.4312(13) . ?
Th1 O2 2.4311(13) 4_565 ?
Th1 O2 2.4311(13) 2_665 ?
P1 O2 1.5015(14) . ?
P1 O3 1.5642(15) . ?
P1 O4 1.5736(13) . ?
P1 C2 1.728(2) . ?
O1 C1 1.285(2) . ?
O3 C12 1.466(3) . ?
O4 C15 1.469(2) . ?
N1 N2 1.394(2) . ?
N1 C1 1.369(3) . ?
N1 C1AA 1.416(3) . ?
N2 C3 1.313(3) . ?
C0AA H0AA 0.9600 . ?
C0AA H0AB 0.9600 . ?
C0AA H0AC 0.9600 . ?
C0AA C3 1.492(3) . ?
C1 C2 1.404(3) . ?
C1AA C6 1.397(3) . ?
C1AA C10 1.388(3) . ?
C2 C3 1.425(3) . ?
C6 H6 0.9300 . ?
C6 C7 1.390(3) . ?
C7 H7 0.9300 . ?
C7 C8 1.392(3) . ?
C8 C9 1.386(4) . ?
C8 C11 1.509(4) . ?
C9 H9 0.9300 . ?
C9 C10 1.388(4) . ?
C10 H10 0.9300 . ?
C11 H11A 0.9600 . ?
C11 H11B 0.9600 . ?
C11 H11C 0.9600 . ?
C12 H12 0.9800 . ?
C12 C13 1.499(4) . ?
C12 C14 1.508(4) . ?
C13 H13A 0.9600 . ?
C13 H13B 0.9600 . ?
C13 H13C 0.9600 . ?
C14 H14A 0.9600 . ?
C14 H14B 0.9600 . ?
C14 H14C 0.9600 . ?
C15 H15 0.9800 . ?
C15 C16 1.495(4) . ?
C15 C17 1.508(3) . ?
C16 H16A 0.9600 . ?
C16 H16B 0.9600 . ?
C16 H16C 0.9600 . ?
C17 H17A 0.9600 . ?
C17 H17B 0.9600 . ?
C17 H17C 0.9600 . ?
N3 C19 1.089(9) . ?
C19 C18 1.400(8) . ?
C18 H18A 0.9600(10) . ?
C18 H18A 0.9600(11) 4_565 ?
C18 H18B 0.9600(10) 4_565 ?
C18 H18B 0.9600(10) . ?
C18 H18C 0.9600(11) . ?
C18 H18C 0.9600(10) 4_565 ?
O5B H5BA 0.8498 . ?
O5B H5BB 0.8502 . ?
O5A H5AA 0.8502 . ?
O5A H5AB 0.8501 . ?
N5 C23 1.114(14) . ?
C23 C22 1.356(15) . ?
C22 H22A 0.9600 . ?
C22 H22B 0.9600 . ?
C22 H22C 0.9600 . ?
N4 C21 1.120(15) . ?
C21 C20 1.362(15) . ?
C20 H20A 0.9600 . ?
C20 H20B 0.9600 . ?
C20 H20C 0.9600 . ?

loop_
_geom_torsion_atom_site_label_1
_geom_torsion_atom_site_label_2
_geom_torsion_atom_site_label_3
_geom_torsion_atom_site_label_4
_geom_torsion
_geom_torsion_site_symmetry_1
_geom_torsion_site_symmetry_2
_geom_torsion_site_symmetry_3
_geom_torsion_site_symmetry_4
_geom_torsion_publ_flag
Th1 O1 C1 N1 178.69(12) . . . . ?
Th1 O1 C1 C2 -1.9(3) . . . . ?
P1 O3 C12 C13 -95.3(2) . . . . ?
P1 O3 C12 C14 142.43(19) . . . . ?
P1 O4 C15 C16 90.9(2) . . . . ?
P1 O4 C15 C17 -147.26(16) . . . . ?
P1 C2 C3 N2 -178.13(16) . . . . ?
P1 C2 C3 C0AA 0.9(3) . . . . ?
O1 C1 C2 P1 -1.3(3) . . . . ?
O1 C1 C2 C3 -178.65(19) . . . . ?
O2 P1 O3 C12 62.94(18) . . . . ?
O2 P1 O4 C15 41.07(19) . . . . ?
O2 P1 C2 C1 6.4(2) . . . . ?
O2 P1 C2 C3 -176.90(18) . . . . ?
O3 P1 O2 Th1 108.54(13) . . . . ?
O3 P1 O4 C15 163.94(17) . . . . ?
O3 P1 C2 C1 -118.25(17) . . . . ?
O3 P1 C2 C3 58.4(2) . . . . ?
O4 P1 O2 Th1 -136.41(11) . . . . ?
O4 P1 O3 C12 -57.67(18) . . . . ?
O4 P1 C2 C1 131.90(16) . . . . ?
O4 P1 C2 C3 -51.4(2) . . . . ?
N1 N2 C3 C0AA -178.5(2) . . . . ?
N1 N2 C3 C2 0.7(2) . . . . ?
N1 C1 C2 P1 178.19(14) . . . . ?
N1 C1 C2 C3 0.8(2) . . . . ?
N1 C1AA C6 C7 177.86(18) . . . . ?
N1 C1AA C10 C9 -177.11(19) . . . . ?
N2 N1 C1 O1 179.05(17) . . . . ?
N2 N1 C1 C2 -0.5(2) . . . . ?
N2 N1 C1AA C6 -149.36(19) . . . . ?
N2 N1 C1AA C10 29.5(3) . . . . ?
C1 N1 N2 C3 -0.1(2) . . . . ?
C1 N1 C1AA C6 31.2(3) . . . . ?
C1 N1 C1AA C10 -150.0(2) . . . . ?
C1 C2 C3 N2 -0.9(2) . . . . ?
C1 C2 C3 C0AA 178.1(2) . . . . ?
C1AA N1 N2 C3 -179.65(18) . . . . ?
C1AA N1 C1 O1 -1.5(3) . . . . ?
C1AA N1 C1 C2 179.02(18) . . . . ?
C1AA C6 C7 C8 -0.6(3) . . . . ?
C2 P1 O2 Th1 -10.48(15) . . . . ?
C2 P1 O3 C12 -174.94(17) . . . . ?
C2 P1 O4 C15 -84.05(19) . . . . ?
C6 C1AA C10 C9 1.7(3) . . . . ?
C6 C7 C8 C9 1.3(3) . . . . ?
C6 C7 C8 C11 -177.8(2) . . . . ?
C7 C8 C9 C10 -0.6(3) . . . . ?
C8 C9 C10 C1AA -1.0(3) . . . . ?
C10 C1AA C6 C7 -1.0(3) . . . . ?
C11 C8 C9 C10 178.6(2) . . . . ?

loop_
_exptl_oxdiff_crystal_face_indexfrac_h
_exptl_oxdiff_crystal_face_indexfrac_k
_exptl_oxdiff_crystal_face_indexfrac_l
_exptl_oxdiff_crystal_face_x
_exptl_oxdiff_crystal_face_y
_exptl_oxdiff_crystal_face_z
-0.9955 -0.0050 4.9958 -0.3008 -0.4706 0.1047
0.9955 0.0050 -4.9958 0.3008 0.4706 -0.1047
3.9954 4.9973 0.0002 0.0698 0.1384 0.5333
-3.9954 -4.9973 -0.0002 -0.0698 -0.1384 -0.5333
3.9968 -4.9951 -0.0032 0.4731 -0.2652 -0.1200
-3.9968 4.9951 0.0032 -0.4731 0.2652 0.1200
